data_7223551
loop_
_publ_author_name
'Shao, Yong-Liang'
'Cui, Yan-Hui'
'Gu, Jin-Zhong'
'Wu, Jiang'
'Wang, Ya-Wen'
'Kirillov, Alexander M.'

_publ_section_title
;
 Exploring biphenyl-2,4,4&#x2032;-tricarboxylic acid as a flexible
 building block for the hydrothermal self-assembly of diverse
 metal--organic and supramolecular networks
;
_journal_issue 5
_journal_name_full CrystEngComm
_journal_page_first 765
_journal_paper_doi 10.1039/C5CE02254A
_journal_volume 18
_journal_year 2016
_chemical_formula_sum 'C40 H33 Co3.5 N2 O17'
_chemical_formula_weight 1019.94
_chemical_name_systematic
; 
 ? 
;
_space_group_IT_number 2
_symmetry_cell_setting triclinic
_symmetry_space_group_name_Hall '-P 1'
_symmetry_space_group_name_H-M 'P -1'
_atom_sites_solution_hydrogens geom
_atom_sites_solution_primary direct
_atom_sites_solution_secondary difmap
_audit_creation_method SHELXL-97
_audit_update_record
;
2015-11-02 deposited with the CCDC.
2015-12-17 downloaded from the CCDC.
;
_cell_angle_alpha 67.945(5)
_cell_angle_beta 88.887(4)
_cell_angle_gamma 80.778(4)
_cell_formula_units_Z 2
_cell_length_a 12.0580(7)
_cell_length_b 12.3182(6)
_cell_length_c 15.3976(8)
_cell_measurement_temperature 293(2)
_cell_volume 2090.2(2)
_computing_cell_refinement 'Bruker SAINT'
_computing_data_collection 'Bruker APEX2'
_computing_data_reduction 'Bruker SAINT'
_computing_molecular_graphics 'Bruker SHELXTL'
_computing_publication_material 'Bruker SHELXTL'
_computing_structure_refinement 'SHELXL-97 (Sheldrick, 2008)'
_computing_structure_solution 'SHELXS-97 (Sheldrick, 2008)'
_diffrn_ambient_temperature 293(2)
_diffrn_measured_fraction_theta_full 0.961
_diffrn_measured_fraction_theta_max 0.961
_diffrn_measurement_device_type 'Bruker APE-II CCD'
_diffrn_measurement_method '\f and \w scans'
_diffrn_radiation_monochromator graphite
_diffrn_radiation_source 'fine-focus sealed tube'
_diffrn_radiation_type MoK\a
_diffrn_radiation_wavelength 0.71073
_diffrn_reflns_av_R_equivalents 0.0638
_diffrn_reflns_av_sigmaI/netI 0.1278
_diffrn_reflns_limit_h_max 13
_diffrn_reflns_limit_h_min -14
_diffrn_reflns_limit_k_max 14
_diffrn_reflns_limit_k_min -14
_diffrn_reflns_limit_l_max 16
_diffrn_reflns_limit_l_min -18
_diffrn_reflns_number 12260
_diffrn_reflns_theta_full 25.05
_diffrn_reflns_theta_max 25.05
_diffrn_reflns_theta_min 3.35
_exptl_absorpt_coefficient_mu 1.446
_exptl_absorpt_correction_T_max 0.7322
_exptl_absorpt_correction_T_min 0.6963
_exptl_absorpt_correction_type multi-scan
_exptl_crystal_colour pink
_exptl_crystal_density_diffrn 1.621
_exptl_crystal_density_method 'not measured'
_exptl_crystal_description block
_exptl_crystal_F_000 1035
_exptl_crystal_size_max 0.27
_exptl_crystal_size_mid 0.26
_exptl_crystal_size_min 0.23
_refine_diff_density_max 1.043
_refine_diff_density_min -0.886
_refine_diff_density_rms 0.124
_refine_ls_extinction_method none
_refine_ls_goodness_of_fit_ref 1.022
_refine_ls_hydrogen_treatment mixed
_refine_ls_matrix_type full
_refine_ls_number_parameters 560
_refine_ls_number_reflns 7125
_refine_ls_number_restraints 0
_refine_ls_restrained_S_all 1.022
_refine_ls_R_factor_all 0.1173
_refine_ls_R_factor_gt 0.0704
_refine_ls_shift/su_max 0.009
_refine_ls_shift/su_mean 0.000
_refine_ls_structure_factor_coef Fsqd
_refine_ls_weighting_details 'calc w=1/[\s^2^(Fo^2^)+(0.1000P)^2^+0.0000P] where P=(Fo^2^+2Fc^2^)/3'
_refine_ls_weighting_scheme calc
_refine_ls_wR_factor_gt 0.1741
_refine_ls_wR_factor_ref 0.2193
_reflns_number_gt 4434
_reflns_number_total 7125
_reflns_threshold_expression >2sigma(I)
_cod_data_source_file c5ce02254a2.cif
_cod_data_source_block 239-8co
_cod_depositor_comments
;
The following automatic conversions were performed:

'_symmetry_cell_setting' value 'Triclinic' changed to 'triclinic'
according to
/usr/data/users/saulius/crontab/automatic-downloads/rss-feeds/RSC/lib/dictionaries/cif_core.dic
dictionary named 'cif_core.dic' version 2.4.2 from 2011-04-26.

Automatic conversion script
Id: cif_fix_values 4268 2015-11-12 08:31:59Z antanas 

 Adding full bibliography for 7223544--7223552.cif.
;
_cod_original_cell_volume 2090.23(19)
_cod_original_sg_symbol_H-M P-1
_cod_original_formula_sum 'C40 H33 Co3.50 N2 O17'
_cod_database_code 7223551

loop_
_symmetry_equiv_pos_as_xyz
'x, y, z'
'-x, -y, -z'

loop_
_atom_site_label
_atom_site_type_symbol
_atom_site_fract_x
_atom_site_fract_y
_atom_site_fract_z
_atom_site_U_iso_or_equiv
_atom_site_adp_type
_atom_site_occupancy
_atom_site_symmetry_multiplicity
_atom_site_calc_flag
_atom_site_refinement_flags
Co1 Co -0.02169(9) 0.70262(8) 0.02011(6) 0.0232(3) Uani 1 1 d .
Co2 Co 0.21917(9) 0.75625(8) 0.02563(6) 0.0252(3) Uani 1 1 d .
Co3 Co 0.0000 1.0000 0.0000 0.0322(4) Uani 1 2 d S
Co4 Co 0.51165(9) 0.02720(8) 0.57992(6) 0.0248(3) Uani 1 1 d .
N1 N 0.3851(6) 0.6628(6) 0.0600(5) 0.0379(17) Uani 1 1 d .
N2 N 0.5115(6) 0.0551(6) 0.7047(4) 0.0330(16) Uani 1 1 d .
O1 O 0.2137(5) 0.7339(5) -0.1022(3) 0.0387(14) Uani 1 1 d .
O2 O 0.0404(4) 0.6921(4) -0.1078(3) 0.0292(12) Uani 1 1 d .
O3 O 0.3876(5) 0.9276(6) -0.3849(4) 0.0522(17) Uani 1 1 d .
O4 O 0.3711(5) 0.8799(5) -0.5097(4) 0.0439(15) Uani 1 1 d .
O5 O 0.2142(5) 0.7860(4) -0.8522(3) 0.0312(13) Uani 1 1 d .
O6 O 0.1379(5) 0.9771(4) -0.8977(3) 0.0385(15) Uani 1 1 d .
O7 O 0.0565(4) 0.8506(4) -0.0164(3) 0.0266(12) Uani 1 1 d .
H1 H 0.0525 0.8742 -0.0754 0.032 Uiso 1 1 d R
O8 O -0.1739(5) 0.7958(5) -0.0655(4) 0.0415(15) Uani 1 1 d .
H1W H -0.1767 0.8675 -0.0807 0.050 Uiso 1 1 d R
H2W H -0.1105 0.7651 -0.0783 0.050 Uiso 1 1 d R
O9 O -0.0941(4) 0.5523(4) 0.0563(3) 0.0313(13) Uani 1 1 d .
H3W H -0.1314 0.5553 0.0112 0.038 Uiso 1 1 d R
H4W H -0.0609 0.4897 0.0772 0.038 Uiso 1 1 d R
O10 O 0.2890(5) 0.9178(5) -0.0484(4) 0.0551(18) Uani 1 1 d .
H5W H 0.2377 0.9733 -0.0730 0.066 Uiso 1 1 d R
H6W H 0.2499 0.9458 -0.0227 0.066 Uiso 1 1 d R
O11 O 0.1353(4) 0.6084(4) 0.0933(3) 0.0274(12) Uani 1 1 d .
O12 O 0.2031(5) 0.4285(5) 0.0964(3) 0.0415(15) Uani 1 1 d .
O13 O 0.3920(5) 0.1693(5) 0.5096(3) 0.0384(15) Uani 1 1 d .
O14 O 0.3711(5) 0.1216(5) 0.3852(4) 0.0455(16) Uani 1 1 d .
O15 O 0.0934(5) 0.0842(4) 0.8795(3) 0.0355(14) Uani 1 1 d .
O16 O 0.0827(5) 0.2745(4) 0.8632(3) 0.0365(14) Uani 1 1 d .
C1 C 0.1323(7) 0.7213(6) -0.1440(5) 0.0287(18) Uani 1 1 d .
C2 C 0.1418(7) 0.7452(7) -0.2463(5) 0.0287(18) Uani 1 1 d .
C3 C 0.2296(7) 0.7976(6) -0.2940(5) 0.0303(18) Uani 1 1 d .
H3 H 0.2833 0.8146 -0.2606 0.036 Uiso 1 1 calc R
C4 C 0.2412(7) 0.8263(7) -0.3908(5) 0.0300(18) Uani 1 1 d .
C5 C 0.3411(7) 0.8806(7) -0.4321(5) 0.0331(19) Uani 1 1 d .
C6 C 0.1618(7) 0.8017(7) -0.4406(5) 0.036(2) Uani 1 1 d .
C7 C 0.0723(8) 0.7486(9) -0.3935(6) 0.053(3) Uani 1 1 d .
H7 H 0.0184 0.7314 -0.4266 0.064 Uiso 1 1 calc R
C8 C 0.0629(8) 0.7212(8) -0.2974(5) 0.052(3) Uani 1 1 d .
H8A H 0.0027 0.6862 -0.2673 0.063 Uiso 1 1 calc R
C9 C 0.1680(7) 0.8225(7) -0.5418(5) 0.036(2) Uani 1 1 d .
C10 C 0.2070(10) 0.7351(8) -0.5711(6) 0.064(3) Uani 1 1 d .
H10A H 0.2316 0.6596 -0.5265 0.077 Uiso 1 1 calc R
C11 C 0.2125(9) 0.7523(7) -0.6655(5) 0.056(3) Uani 1 1 d .
H11 H 0.2431 0.6892 -0.6824 0.067 Uiso 1 1 calc R
C12 C 0.1735(7) 0.8606(7) -0.7342(5) 0.0321(19) Uani 1 1 d .
C13 C 0.1763(6) 0.8760(7) -0.8342(5) 0.0283(18) Uani 1 1 d .
C14 C 0.1272(8) 0.9526(7) -0.7054(5) 0.044(2) Uani 1 1 d .
H14 H 0.0981 1.0266 -0.7503 0.053 Uiso 1 1 calc R
C15 C 0.1239(8) 0.9356(8) -0.6130(6) 0.051(3) Uani 1 1 d .
H15 H 0.0927 0.9981 -0.5956 0.061 Uiso 1 1 calc R
C16 C 0.1752(6) 0.4983(6) 0.1356(5) 0.0251(17) Uani 1 1 d .
C17 C 0.1835(6) 0.4522(6) 0.2402(4) 0.0242(17) Uani 1 1 d .
C18 C 0.2506(6) 0.3442(6) 0.2896(5) 0.0239(17) Uani 1 1 d .
H18 H 0.2911 0.3032 0.2562 0.029 Uiso 1 1 calc R
C19 C 0.2601(6) 0.2945(6) 0.3876(5) 0.0267(18) Uani 1 1 d .
C20 C 0.3467(6) 0.1869(6) 0.4322(5) 0.0272(18) Uani 1 1 d .
C21 C 0.1933(6) 0.3540(6) 0.4384(5) 0.0263(18) Uani 1 1 d .
C22 C 0.1250(7) 0.4613(7) 0.3887(5) 0.035(2) Uani 1 1 d .
H22 H 0.0810 0.5008 0.4215 0.042 Uiso 1 1 calc R
C23 C 0.1207(6) 0.5119(6) 0.2902(5) 0.0288(18) Uani 1 1 d .
H23 H 0.0759 0.5850 0.2586 0.035 Uiso 1 1 calc R
C24 C 0.1836(6) 0.3034(6) 0.5432(5) 0.0273(18) Uani 1 1 d .
C25 C 0.1621(7) 0.1905(6) 0.5902(5) 0.0286(18) Uani 1 1 d .
H25 H 0.1640 0.1391 0.5586 0.034 Uiso 1 1 calc R
C26 C 0.1376(7) 0.1520(6) 0.6840(5) 0.0300(19) Uani 1 1 d .
H26 H 0.1230 0.0752 0.7149 0.036 Uiso 1 1 calc R
C27 C 0.1349(6) 0.2289(6) 0.7329(5) 0.0235(17) Uani 1 1 d .
C28 C 0.1002(6) 0.1909(7) 0.8339(5) 0.0266(18) Uani 1 1 d .
C29 C 0.1604(7) 0.3415(6) 0.6863(5) 0.037(2) Uani 1 1 d .
H29 H 0.1620 0.3918 0.7185 0.044 Uiso 1 1 calc R
C30 C 0.1835(7) 0.3793(7) 0.5929(5) 0.035(2) Uani 1 1 d .
H30 H 0.1992 0.4557 0.5621 0.042 Uiso 1 1 calc R
C31 C 0.4212(8) 0.5971(9) 0.1483(7) 0.056(3) Uani 1 1 d .
H31 H 0.3701 0.5889 0.1955 0.068 Uiso 1 1 calc R
C32 C 0.5295(11) 0.5414(12) 0.1725(9) 0.090(4) Uani 1 1 d .
H32 H 0.5513 0.4960 0.2349 0.108 Uiso 1 1 calc R
C33 C 0.6059(11) 0.5527(13) 0.1040(11) 0.104(5) Uani 1 1 d .
H33 H 0.6806 0.5164 0.1191 0.124 Uiso 1 1 calc R
C34 C 0.5708(11) 0.6171(13) 0.0150(11) 0.103(5) Uani 1 1 d .
H34 H 0.6215 0.6253 -0.0325 0.124 Uiso 1 1 calc R
C35 C 0.4596(9) 0.6718(10) -0.0073(7) 0.069(3) Uani 1 1 d .
H35 H 0.4364 0.7153 -0.0698 0.082 Uiso 1 1 calc R
C36 C 0.4451(9) 0.1468(9) 0.7145(6) 0.062(3) Uani 1 1 d .
H36 H 0.3988 0.1990 0.6635 0.074 Uiso 1 1 calc R
C37 C 0.4411(10) 0.1683(9) 0.7947(7) 0.077(4) Uani 1 1 d .
H37 H 0.3905 0.2309 0.7996 0.092 Uiso 1 1 calc R
C38 C 0.5143(10) 0.0947(10) 0.8692(6) 0.065(3) Uani 1 1 d .
H38 H 0.5182 0.1112 0.9231 0.078 Uiso 1 1 calc R
C39 C 0.5798(9) -0.0014(10) 0.8627(7) 0.066(3) Uani 1 1 d .
H39 H 0.6251 -0.0559 0.9134 0.079 Uiso 1 1 calc R
C40 C 0.5773(8) -0.0159(9) 0.7772(6) 0.056(3) Uani 1 1 d .
H40 H 0.6250 -0.0798 0.7714 0.067 Uiso 1 1 calc R
O17 O 0.492(3) 0.431(3) 0.458(2) 0.496(19) Uiso 1 1 d .
H7W H 0.5159 0.3794 0.5211 0.595 Uiso 1 1 d R
H8W H 0.4661 0.5123 0.4214 0.595 Uiso 1 1 d R

loop_
_atom_site_aniso_label
_atom_site_aniso_U_11
_atom_site_aniso_U_22
_atom_site_aniso_U_33
_atom_site_aniso_U_23
_atom_site_aniso_U_13
_atom_site_aniso_U_12
Co1 0.0330(7) 0.0196(5) 0.0171(5) -0.0075(4) 0.0022(4) -0.0031(4)
Co2 0.0303(7) 0.0271(6) 0.0163(5) -0.0063(4) 0.0004(4) -0.0038(4)
Co3 0.0454(11) 0.0264(8) 0.0235(8) -0.0098(6) 0.0043(7) -0.0018(7)
Co4 0.0269(6) 0.0264(6) 0.0191(5) -0.0064(4) 0.0012(4) -0.0042(4)
N1 0.037(4) 0.038(4) 0.039(4) -0.017(3) 0.001(3) -0.002(3)
N2 0.034(4) 0.043(4) 0.022(3) -0.014(3) 0.002(3) -0.005(3)
O1 0.041(4) 0.063(4) 0.019(3) -0.021(3) 0.006(3) -0.016(3)
O2 0.036(3) 0.033(3) 0.023(3) -0.012(2) 0.010(2) -0.013(2)
O3 0.058(5) 0.079(5) 0.039(4) -0.029(3) 0.016(3) -0.050(4)
O4 0.046(4) 0.063(4) 0.028(3) -0.019(3) 0.017(3) -0.024(3)
O5 0.044(4) 0.030(3) 0.020(3) -0.011(2) -0.003(2) -0.001(2)
O6 0.065(4) 0.028(3) 0.013(3) -0.002(2) -0.003(3) 0.003(3)
O7 0.035(3) 0.020(3) 0.019(3) -0.001(2) -0.008(2) -0.003(2)
O8 0.034(4) 0.035(3) 0.049(3) -0.016(3) -0.007(3) 0.013(3)
O9 0.040(4) 0.030(3) 0.024(3) -0.010(2) 0.004(2) -0.008(2)
O10 0.051(4) 0.032(3) 0.070(4) -0.002(3) -0.002(3) -0.015(3)
O11 0.029(3) 0.027(3) 0.019(3) -0.001(2) 0.003(2) -0.004(2)
O12 0.061(4) 0.036(3) 0.026(3) -0.014(3) -0.005(3) 0.005(3)
O13 0.041(4) 0.046(3) 0.019(3) -0.009(3) -0.004(3) 0.011(3)
O14 0.055(4) 0.039(3) 0.036(3) -0.015(3) -0.013(3) 0.013(3)
O15 0.058(4) 0.023(3) 0.023(3) -0.005(2) 0.020(3) -0.010(3)
O16 0.057(4) 0.033(3) 0.022(3) -0.014(2) 0.015(3) -0.009(3)
C1 0.045(6) 0.022(4) 0.020(4) -0.009(3) 0.004(4) -0.007(4)
C2 0.039(5) 0.034(4) 0.012(4) -0.002(3) 0.002(3) -0.022(4)
C3 0.030(5) 0.040(5) 0.027(4) -0.015(4) 0.004(4) -0.019(4)
C4 0.032(5) 0.038(5) 0.022(4) -0.009(4) 0.011(3) -0.018(4)
C5 0.034(5) 0.032(4) 0.029(5) -0.004(4) 0.002(4) -0.010(4)
C6 0.044(6) 0.044(5) 0.025(4) -0.012(4) 0.006(4) -0.022(4)
C7 0.062(7) 0.088(7) 0.023(4) -0.021(5) 0.010(4) -0.052(6)
C8 0.066(7) 0.077(7) 0.022(4) -0.017(4) 0.006(4) -0.040(6)
C9 0.047(6) 0.052(5) 0.021(4) -0.019(4) 0.008(4) -0.029(4)
C10 0.128(10) 0.040(6) 0.019(5) -0.001(4) 0.006(5) -0.022(6)
C11 0.113(9) 0.025(5) 0.026(5) -0.008(4) -0.017(5) -0.003(5)
C12 0.033(5) 0.036(5) 0.022(4) -0.004(3) 0.005(4) -0.008(4)
C13 0.026(5) 0.037(5) 0.021(4) -0.009(4) -0.004(3) -0.005(3)
C14 0.065(7) 0.042(5) 0.022(4) -0.015(4) 0.002(4) 0.011(4)
C15 0.068(7) 0.052(6) 0.030(5) -0.019(4) 0.002(5) 0.005(5)
C16 0.032(5) 0.019(4) 0.021(4) -0.005(3) -0.002(3) -0.003(3)
C17 0.026(5) 0.029(4) 0.013(4) -0.005(3) 0.005(3) -0.003(3)
C18 0.023(4) 0.030(4) 0.021(4) -0.012(3) -0.003(3) -0.001(3)
C19 0.032(5) 0.029(4) 0.017(4) -0.010(3) 0.001(3) 0.001(3)
C20 0.022(4) 0.028(4) 0.028(4) -0.011(3) -0.003(3) 0.005(3)
C21 0.027(5) 0.030(4) 0.017(4) -0.006(3) 0.001(3) 0.000(3)
C22 0.046(6) 0.039(5) 0.020(4) -0.012(4) 0.007(4) -0.002(4)
C23 0.029(5) 0.024(4) 0.024(4) -0.001(3) 0.001(3) 0.004(3)
C24 0.026(5) 0.034(4) 0.023(4) -0.016(3) 0.004(3) 0.002(3)
C25 0.042(5) 0.024(4) 0.023(4) -0.014(3) 0.000(4) -0.003(3)
C26 0.050(6) 0.024(4) 0.020(4) -0.011(3) 0.011(4) -0.010(4)
C27 0.021(4) 0.027(4) 0.016(4) -0.002(3) 0.004(3) 0.002(3)
C28 0.028(5) 0.041(5) 0.016(4) -0.021(4) -0.002(3) 0.004(4)
C29 0.061(6) 0.022(4) 0.027(4) -0.011(3) 0.011(4) -0.005(4)
C30 0.055(6) 0.025(4) 0.019(4) -0.003(3) 0.000(4) 0.000(4)
C31 0.035(6) 0.071(7) 0.058(7) -0.023(5) -0.009(5) -0.001(5)
C32 0.058(9) 0.113(11) 0.081(9) -0.029(8) -0.016(7) 0.022(7)
C33 0.036(8) 0.130(12) 0.124(12) -0.047(10) -0.017(8) 0.044(8)
C34 0.050(9) 0.135(13) 0.137(13) -0.074(11) 0.042(9) 0.001(8)
C35 0.047(7) 0.101(9) 0.052(6) -0.029(6) 0.011(5) 0.003(6)
C36 0.077(8) 0.064(7) 0.043(6) -0.030(5) -0.012(5) 0.017(6)
C37 0.100(10) 0.075(8) 0.064(7) -0.050(6) -0.019(7) 0.025(7)
C38 0.085(9) 0.094(8) 0.035(6) -0.044(6) 0.000(5) -0.021(7)
C39 0.059(7) 0.094(9) 0.045(6) -0.035(6) -0.015(5) 0.010(6)
C40 0.057(7) 0.072(7) 0.034(5) -0.024(5) -0.014(5) 0.018(5)

loop_
_atom_type_symbol
_atom_type_description
_atom_type_scat_dispersion_real
_atom_type_scat_dispersion_imag
_atom_type_scat_source
C C 0.0033 0.0016 'International Tables Vol C Tables 4.2.6.8 and 6.1.1.4'
H H 0.0000 0.0000 'International Tables Vol C Tables 4.2.6.8 and 6.1.1.4'
N N 0.0061 0.0033 'International Tables Vol C Tables 4.2.6.8 and 6.1.1.4'
O O 0.0106 0.0060 'International Tables Vol C Tables 4.2.6.8 and 6.1.1.4'
Co Co 0.3494 0.9721 'International Tables Vol C Tables 4.2.6.8 and 6.1.1.4'

loop_
_geom_angle_atom_site_label_1
_geom_angle_atom_site_label_2
_geom_angle_atom_site_label_3
_geom_angle
_geom_angle_site_symmetry_1
_geom_angle_site_symmetry_3
O16 Co1 O9 89.0(2) 2_566 .
O16 Co1 O7 92.1(2) 2_566 .
O9 Co1 O7 178.0(2) . .
O16 Co1 O2 175.85(19) 2_566 .
O9 Co1 O2 94.32(19) . .
O7 Co1 O2 84.65(19) . .
O16 Co1 O11 91.2(2) 2_566 .
O9 Co1 O11 93.92(19) . .
O7 Co1 O11 84.44(19) . .
O2 Co1 O11 91.04(19) . .
O16 Co1 O8 94.2(2) 2_566 .
O9 Co1 O8 86.3(2) . .
O7 Co1 O8 95.2(2) . .
O2 Co1 O8 83.6(2) . .
O11 Co1 O8 174.64(19) . .
O16 Co1 H2W 115.7 2_566 .
O9 Co1 H2W 88.3 . .
O7 Co1 H2W 92.7 . .
O2 Co1 H2W 62.1 . .
O11 Co1 H2W 153.1 . .
O8 Co1 H2W 21.6 . .
O5 Co2 O7 91.9(2) 1_556 .
O5 Co2 O1 176.1(2) 1_556 .
O7 Co2 O1 84.2(2) . .
O5 Co2 N1 91.1(2) 1_556 .
O7 Co2 N1 176.7(2) . .
O1 Co2 N1 92.8(2) . .
O5 Co2 O11 88.3(2) 1_556 .
O7 Co2 O11 84.26(18) . .
O1 Co2 O11 91.8(2) . .
N1 Co2 O11 97.1(2) . .
O5 Co2 O10 92.0(2) 1_556 .
O7 Co2 O10 90.2(2) . .
O1 Co2 O10 87.5(2) . .
N1 Co2 O10 88.4(2) . .
O11 Co2 O10 174.5(2) . .
O7 Co3 O7 179.998(1) 2_575 .
O7 Co3 O15 93.59(19) 2_575 1_564
O7 Co3 O15 86.41(19) . 1_564
O7 Co3 O15 86.41(19) 2_575 2_566
O7 Co3 O15 93.59(19) . 2_566
O15 Co3 O15 179.999(1) 1_564 2_566
O7 Co3 O6 94.14(19) 2_575 2_574
O7 Co3 O6 85.86(19) . 2_574
O15 Co3 O6 86.0(2) 1_564 2_574
O15 Co3 O6 94.0(2) 2_566 2_574
O7 Co3 O6 85.86(19) 2_575 1_556
O7 Co3 O6 94.14(19) . 1_556
O15 Co3 O6 94.0(2) 1_564 1_556
O15 Co3 O6 86.0(2) 2_566 1_556
O6 Co3 O6 180.0(3) 2_574 1_556
O4 Co4 O3 163.3(2) 2_665 1_546
O4 Co4 O14 88.3(3) 2_665 2_656
O3 Co4 O14 90.5(3) 1_546 2_656
O4 Co4 O13 88.7(2) 2_665 .
O3 Co4 O13 87.8(3) 1_546 .
O14 Co4 O13 163.5(2) 2_656 .
O4 Co4 N2 102.1(3) 2_665 .
O3 Co4 N2 94.5(2) 1_546 .
O14 Co4 N2 99.9(2) 2_656 .
O13 Co4 N2 96.6(2) . .
O4 Co4 Co4 85.47(17) 2_665 2_656
O3 Co4 Co4 77.91(17) 1_546 2_656
O14 Co4 Co4 80.64(16) 2_656 2_656
O13 Co4 Co4 82.96(15) . 2_656
N2 Co4 Co4 172.5(2) . 2_656
C31 N1 C35 117.6(8) . .
C31 N1 Co2 122.0(6) . .
C35 N1 Co2 120.3(6) . .
C40 N2 C36 116.8(7) . .
C40 N2 Co4 121.7(6) . .
C36 N2 Co4 121.5(6) . .
C1 O1 Co2 129.0(5) . .
C1 O2 Co1 126.4(5) . .
C5 O3 Co4 129.6(5) . 1_564
C5 O4 Co4 121.6(6) . 2_665
C13 O5 Co2 132.1(5) . 1_554
C13 O6 Co3 122.1(5) . 1_554
Co3 O7 Co1 126.9(3) . .
Co3 O7 Co2 123.6(2) . .
Co1 O7 Co2 95.87(18) . .
Co3 O7 H1 100.3 . .
Co1 O7 H1 100.7 . .
Co2 O7 H1 106.1 . .
Co1 O8 H1W 109.4 . .
Co1 O8 H2W 48.0 . .
H1W O8 H2W 110.0 . .
Co1 O9 H3W 109.5 . .
Co1 O9 H4W 123.4 . .
H3W O9 H4W 106.5 . .
Co2 O10 H5W 109.6 . .
Co2 O10 H6W 86.4 . .
H5W O10 H6W 55.4 . .
C16 O11 Co2 130.3(5) . .
C16 O11 Co1 133.7(5) . .
Co2 O11 Co1 92.50(17) . .
C20 O13 Co4 124.2(5) . .
C20 O14 Co4 127.1(5) . 2_656
C28 O15 Co3 131.9(4) . 1_546
C28 O16 Co1 136.6(5) . 2_566
O1 C1 O2 125.8(7) . .
O1 C1 C2 117.3(7) . .
O2 C1 C2 116.9(7) . .
C8 C2 C3 117.5(7) . .
C8 C2 C1 122.5(7) . .
C3 C2 C1 120.0(7) . .
C2 C3 C4 122.8(7) . .
C2 C3 H3 118.6 . .
C4 C3 H3 118.6 . .
C6 C4 C3 118.9(7) . .
C6 C4 C5 124.4(7) . .
C3 C4 C5 116.7(7) . .
O4 C5 O3 125.0(8) . .
O4 C5 C4 119.0(8) . .
O3 C5 C4 115.9(7) . .
C4 C6 C7 119.0(7) . .
C4 C6 C9 123.8(7) . .
C7 C6 C9 117.0(8) . .
C8 C7 C6 120.7(8) . .
C8 C7 H7 119.6 . .
C6 C7 H7 119.6 . .
C2 C8 C7 121.0(8) . .
C2 C8 H8A 119.5 . .
C7 C8 H8A 119.5 . .
C10 C9 C15 116.6(7) . .
C10 C9 C6 121.7(8) . .
C15 C9 C6 121.6(7) . .
C9 C10 C11 122.7(8) . .
C9 C10 H10A 118.7 . .
C11 C10 H10A 118.7 . .
C12 C11 C10 121.2(8) . .
C12 C11 H11 119.4 . .
C10 C11 H11 119.4 . .
C11 C12 C14 117.4(7) . .
C11 C12 C13 120.4(7) . .
C14 C12 C13 122.2(7) . .
O5 C13 O6 123.0(7) . .
O5 C13 C12 117.1(6) . .
O6 C13 C12 119.9(7) . .
C15 C14 C12 121.0(8) . .
C15 C14 H14 119.5 . .
C12 C14 H14 119.5 . .
C14 C15 C9 121.0(8) . .
C14 C15 H15 119.5 . .
C9 C15 H15 119.5 . .
O12 C16 O11 124.5(7) . .
O12 C16 C17 118.6(6) . .
O11 C16 C17 116.8(6) . .
C18 C17 C23 118.6(6) . .
C18 C17 C16 119.8(6) . .
C23 C17 C16 121.6(6) . .
C17 C18 C19 122.8(7) . .
C17 C18 H18 118.6 . .
C19 C18 H18 118.6 . .
C18 C19 C21 118.5(6) . .
C18 C19 C20 117.6(6) . .
C21 C19 C20 123.8(6) . .
O13 C20 O14 125.1(7) . .
O13 C20 C19 119.1(7) . .
O14 C20 C19 115.8(6) . .
C22 C21 C19 118.6(6) . .
C22 C21 C24 116.9(6) . .
C19 C21 C24 124.2(6) . .
C21 C22 C23 121.7(7) . .
C21 C22 H22 119.1 . .
C23 C22 H22 119.1 . .
C17 C23 C22 119.8(7) . .
C17 C23 H23 120.1 . .
C22 C23 H23 120.1 . .
C25 C24 C30 118.8(7) . .
C25 C24 C21 122.1(7) . .
C30 C24 C21 118.7(7) . .
C24 C25 C26 120.9(7) . .
C24 C25 H25 119.5 . .
C26 C25 H25 119.5 . .
C25 C26 C27 120.1(7) . .
C25 C26 H26 119.9 . .
C27 C26 H26 119.9 . .
C29 C27 C26 119.0(6) . .
C29 C27 C28 120.3(7) . .
C26 C27 C28 120.7(7) . .
O15 C28 O16 126.8(7) . .
O15 C28 C27 119.5(6) . .
O16 C28 C27 113.7(7) . .
C30 C29 C27 120.4(7) . .
C30 C29 H29 119.8 . .
C27 C29 H29 119.8 . .
C29 C30 C24 120.7(7) . .
C29 C30 H30 119.6 . .
C24 C30 H30 119.6 . .
N1 C31 C32 122.9(10) . .
N1 C31 H31 118.5 . .
C32 C31 H31 118.5 . .
C31 C32 C33 119.4(11) . .
C31 C32 H32 120.3 . .
C33 C32 H32 120.3 . .
C34 C33 C32 118.5(11) . .
C34 C33 H33 120.8 . .
C32 C33 H33 120.8 . .
C33 C34 C35 120.7(12) . .
C33 C34 H34 119.6 . .
C35 C34 H34 119.6 . .
N1 C35 C34 120.9(10) . .
N1 C35 H35 119.6 . .
C34 C35 H35 119.6 . .
N2 C36 C37 123.7(9) . .
N2 C36 H36 118.1 . .
C37 C36 H36 118.1 . .
C36 C37 C38 118.4(9) . .
C36 C37 H37 120.8 . .
C38 C37 H37 120.8 . .
C39 C38 C37 119.3(9) . .
C39 C38 H38 120.4 . .
C37 C38 H38 120.4 . .
C38 C39 C40 117.7(9) . .
C38 C39 H39 121.2 . .
C40 C39 H39 121.2 . .
N2 C40 C39 123.9(8) . .
N2 C40 H40 118.1 . .
C39 C40 H40 118.1 . .
H8W O17 H7W 140.6 . .
H8W O17 H8W 0.0 . .
H7W O17 H8W 140.6 . .

loop_
_geom_bond_atom_site_label_1
_geom_bond_atom_site_label_2
_geom_bond_distance
_geom_bond_site_symmetry_2
Co1 O16 2.028(5) 2_566
Co1 O9 2.056(5) .
Co1 O7 2.071(5) .
Co1 O2 2.136(5) .
Co1 O11 2.144(5) .
Co1 O8 2.169(5) .
Co1 H2W 1.7203 .
Co2 O5 2.046(5) 1_556
Co2 O7 2.090(5) .
Co2 O1 2.091(5) .
Co2 N1 2.110(7) .
Co2 O11 2.133(5) .
Co2 O10 2.182(5) .
Co3 O7 1.964(5) 2_575
Co3 O7 1.964(5) .
Co3 O15 2.153(5) 1_564
Co3 O15 2.153(5) 2_566
Co3 O6 2.224(6) 2_574
Co3 O6 2.224(6) 1_556
Co4 O4 2.002(6) 2_665
Co4 O3 2.024(6) 1_546
Co4 O14 2.026(5) 2_656
Co4 O13 2.035(5) .
Co4 N2 2.074(6) .
Co4 Co4 2.8126(19) 2_656
N1 C31 1.333(10) .
N1 C35 1.343(11) .
N2 C40 1.312(10) .
N2 C36 1.332(10) .
O1 C1 1.246(9) .
O2 C1 1.273(9) .
O3 C5 1.270(9) .
O3 Co4 2.024(6) 1_564
O4 C5 1.245(9) .
O4 Co4 2.002(6) 2_665
O5 C13 1.257(9) .
O5 Co2 2.045(5) 1_554
O6 C13 1.280(8) .
O6 Co3 2.224(6) 1_554
O7 H1 0.8435 .
O8 H1W 0.8200 .
O8 H2W 0.8503 .
O9 H3W 0.8200 .
O9 H4W 0.7608 .
O10 H5W 0.8200 .
O10 H6W 0.7353 .
O11 C16 1.279(8) .
O12 C16 1.227(8) .
O13 C20 1.249(8) .
O14 C20 1.269(8) .
O14 Co4 2.026(5) 2_656
O15 C28 1.252(8) .
O15 Co3 2.153(5) 1_546
O16 C28 1.258(8) .
O16 Co1 2.028(5) 2_566
C1 C2 1.495(10) .
C2 C8 1.379(11) .
C2 C3 1.382(10) .
C3 C4 1.407(10) .
C3 H3 0.9300 .
C4 C6 1.375(11) .
C4 C5 1.487(11) .
C6 C7 1.401(11) .
C6 C9 1.483(10) .
C7 C8 1.396(10) .
C7 H7 0.9300 .
C8 H8A 0.9300 .
C9 C10 1.333(12) .
C9 C15 1.436(11) .
C10 C11 1.390(11) .
C10 H10A 0.9300 .
C11 C12 1.370(10) .
C11 H11 0.9300 .
C12 C14 1.399(11) .
C12 C13 1.480(10) .
C14 C15 1.359(10) .
C14 H14 0.9300 .
C15 H15 0.9300 .
C16 C17 1.492(9) .
C17 C18 1.386(9) .
C17 C23 1.390(9) .
C18 C19 1.397(9) .
C18 H18 0.9300 .
C19 C21 1.419(9) .
C19 C20 1.490(9) .
C21 C22 1.388(10) .
C21 C24 1.506(9) .
C22 C23 1.405(9) .
C22 H22 0.9300 .
C23 H23 0.9300 .
C24 C25 1.370(10) .
C24 C30 1.414(10) .
C25 C26 1.382(9) .
C25 H25 0.9300 .
C26 C27 1.411(10) .
C26 H26 0.9300 .
C27 C29 1.383(10) .
C27 C28 1.518(9) .
C29 C30 1.373(10) .
C29 H29 0.9300 .
C30 H30 0.9300 .
C31 C32 1.362(14) .
C31 H31 0.9300 .
C32 C33 1.369(16) .
C32 H32 0.9300 .
C33 C34 1.336(17) .
C33 H33 0.9300 .
C34 C35 1.387(16) .
C34 H34 0.9300 .
C35 H35 0.9300 .
C36 C37 1.355(12) .
C36 H36 0.9300 .
C37 C38 1.385(13) .
C37 H37 0.9300 .
C38 C39 1.349(13) .
C38 H38 0.9300 .
C39 C40 1.394(12) .
C39 H39 0.9300 .
C40 H40 0.9300 .
O17 H8W 0.9550 .
O17 H7W 0.9537 .
O17 H8W 0.9550 .

loop_
_geom_hbond_atom_site_label_D
_geom_hbond_atom_site_label_H
_geom_hbond_atom_site_label_A
_geom_hbond_distance_DH
_geom_hbond_distance_HA
_geom_hbond_distance_DA
_geom_hbond_angle_DHA
_geom_hbond_site_symmetry_A
O10 H6W O6 0.74 2.44 3.150(8) 161.7 1_556
O10 H5W O15 0.82 1.99 2.800(8) 168.5 1_564
O9 H4W O2 0.76 2.08 2.778(7) 152.3 2_565
O9 H3W O12 0.82 1.81 2.629(7) 173.8 2_565
O8 H2W O2 0.85 2.02 2.869(7) 179.6 .
O8 H1W O6 0.82 1.95 2.743(8) 163.1 2_574

loop_
_geom_torsion_atom_site_label_1
_geom_torsion_atom_site_label_2
_geom_torsion_atom_site_label_3
_geom_torsion_atom_site_label_4
_geom_torsion
_geom_torsion_site_symmetry_1
O5 Co2 N1 C31 33.5(7) 1_556
O7 Co2 N1 C31 -169(4) .
O1 Co2 N1 C31 -147.1(7) .
O11 Co2 N1 C31 -54.9(7) .
O10 Co2 N1 C31 125.5(7) .
O5 Co2 N1 C35 -143.8(8) 1_556
O7 Co2 N1 C35 14(4) .
O1 Co2 N1 C35 35.5(8) .
O11 Co2 N1 C35 127.7(7) .
O10 Co2 N1 C35 -51.9(8) .
O4 Co4 N2 C40 -90.1(7) 2_665
O3 Co4 N2 C40 91.5(8) 1_546
O14 Co4 N2 C40 0.2(8) 2_656
O13 Co4 N2 C40 179.8(7) .
Co4 Co4 N2 C40 93.6(16) 2_656
O4 Co4 N2 C36 89.4(8) 2_665
O3 Co4 N2 C36 -89.0(8) 1_546
O14 Co4 N2 C36 179.7(8) 2_656
O13 Co4 N2 C36 -0.7(8) .
Co4 Co4 N2 C36 -86.9(16) 2_656
O5 Co2 O1 C1 -43(3) 1_556
O7 Co2 O1 C1 -34.6(6) .
N1 Co2 O1 C1 146.6(7) .
O11 Co2 O1 C1 49.4(7) .
O10 Co2 O1 C1 -125.1(7) .
O16 Co1 O2 C1 71(3) 2_566
O9 Co1 O2 C1 -145.0(6) .
O7 Co1 O2 C1 33.3(6) .
O11 Co1 O2 C1 -51.0(6) .
O8 Co1 O2 C1 129.2(6) .
O7 Co3 O7 Co1 25(6) 2_575
O15 Co3 O7 Co1 -151.1(3) 1_564
O15 Co3 O7 Co1 28.9(3) 2_566
O6 Co3 O7 Co1 -64.9(3) 2_574
O6 Co3 O7 Co1 115.1(3) 1_556
O7 Co3 O7 Co2 -106(6) 2_575
O15 Co3 O7 Co2 78.2(3) 1_564
O15 Co3 O7 Co2 -101.8(3) 2_566
O6 Co3 O7 Co2 164.4(3) 2_574
O6 Co3 O7 Co2 -15.6(3) 1_556
O16 Co1 O7 Co3 -36.5(3) 2_566
O9 Co1 O7 Co3 -161(5) .
O2 Co1 O7 Co3 140.9(3) .
O11 Co1 O7 Co3 -127.5(3) .
O8 Co1 O7 Co3 57.9(3) .
O16 Co1 O7 Co2 104.1(2) 2_566
O9 Co1 O7 Co2 -20(6) .
O2 Co1 O7 Co2 -78.5(2) .
O11 Co1 O7 Co2 13.08(18) .
O8 Co1 O7 Co2 -161.5(2) .
O5 Co2 O7 Co3 41.2(3) 1_556
O1 Co2 O7 Co3 -138.2(3) .
N1 Co2 O7 Co3 -116(4) .
O11 Co2 O7 Co3 129.3(3) .
O10 Co2 O7 Co3 -50.8(3) .
O5 Co2 O7 Co1 -101.3(2) 1_556
O1 Co2 O7 Co1 79.3(2) .
N1 Co2 O7 Co1 101(4) .
O11 Co2 O7 Co1 -13.15(19) .
O10 Co2 O7 Co1 166.7(2) .
O5 Co2 O11 C16 -94.6(6) 1_556
O7 Co2 O11 C16 173.4(6) .
O1 Co2 O11 C16 89.4(6) .
N1 Co2 O11 C16 -3.7(6) .
O10 Co2 O11 C16 172(2) .
O5 Co2 O11 Co1 104.7(2) 1_556
O7 Co2 O11 Co1 12.64(18) .
O1 Co2 O11 Co1 -71.3(2) .
N1 Co2 O11 Co1 -164.4(2) .
O10 Co2 O11 Co1 11(2) .
O16 Co1 O11 C16 95.7(6) 2_566
O9 Co1 O11 C16 6.5(6) .
O7 Co1 O11 C16 -172.4(6) .
O2 Co1 O11 C16 -87.9(6) .
O8 Co1 O11 C16 -86(2) .
O16 Co1 O11 Co2 -104.7(2) 2_566
O9 Co1 O11 Co2 166.16(18) .
O7 Co1 O11 Co2 -12.76(18) .
O2 Co1 O11 Co2 71.76(19) .
O8 Co1 O11 Co2 74(2) .
O4 Co4 O13 C20 88.3(6) 2_665
O3 Co4 O13 C20 -75.3(6) 1_546
O14 Co4 O13 C20 8.8(13) 2_656
N2 Co4 O13 C20 -169.7(6) .
Co4 Co4 O13 C20 2.7(6) 2_656
Co2 O1 C1 O2 -17.4(11) .
Co2 O1 C1 C2 161.1(5) .
Co1 O2 C1 O1 18.2(11) .
Co1 O2 C1 C2 -160.3(5) .
O1 C1 C2 C8 172.3(8) .
O2 C1 C2 C8 -9.0(12) .
O1 C1 C2 C3 -10.3(11) .
O2 C1 C2 C3 168.3(7) .
C8 C2 C3 C4 -0.2(12) .
C1 C2 C3 C4 -177.7(7) .
C2 C3 C4 C6 0.2(12) .
C2 C3 C4 C5 -179.0(7) .
Co4 O4 C5 O3 -7.8(11) 2_665
Co4 O4 C5 C4 170.1(5) 2_665
Co4 O3 C5 O4 6.1(13) 1_564
Co4 O3 C5 C4 -171.9(5) 1_564
C6 C4 C5 O4 -17.2(12) .
C3 C4 C5 O4 161.9(7) .
C6 C4 C5 O3 160.9(8) .
C3 C4 C5 O3 -20.0(10) .
C3 C4 C6 C7 -0.2(13) .
C5 C4 C6 C7 178.9(8) .
C3 C4 C6 C9 -176.9(7) .
C5 C4 C6 C9 2.2(13) .
C4 C6 C7 C8 0.2(14) .
C9 C6 C7 C8 177.2(8) .
C3 C2 C8 C7 0.3(14) .
C1 C2 C8 C7 177.6(8) .
C6 C7 C8 C2 -0.3(15) .
C4 C6 C9 C10 98.4(12) .
C7 C6 C9 C10 -78.4(12) .
C4 C6 C9 C15 -86.5(12) .
C7 C6 C9 C15 96.7(11) .
C15 C9 C10 C11 4.1(16) .
C6 C9 C10 C11 179.3(10) .
C9 C10 C11 C12 -2.5(18) .
C10 C11 C12 C14 -0.6(16) .
C10 C11 C12 C13 -177.8(9) .
Co2 O5 C13 O6 -5.9(12) 1_554
Co2 O5 C13 C12 172.0(5) 1_554
Co3 O6 C13 O5 56.0(10) 1_554
Co3 O6 C13 C12 -121.9(7) 1_554
C11 C12 C13 O5 0.8(12) .
C14 C12 C13 O5 -176.2(8) .
C11 C12 C13 O6 178.8(9) .
C14 C12 C13 O6 1.8(13) .
C11 C12 C14 C15 1.8(15) .
C13 C12 C14 C15 178.9(9) .
C12 C14 C15 C9 0.0(16) .
C10 C9 C15 C14 -2.8(15) .
C6 C9 C15 C14 -178.1(9) .
Co2 O11 C16 O12 -82.0(10) .
Co1 O11 C16 O12 70.8(10) .
Co2 O11 C16 C17 100.4(7) .
Co1 O11 C16 C17 -106.8(7) .
O12 C16 C17 C18 18.6(11) .
O11 C16 C17 C18 -163.7(7) .
O12 C16 C17 C23 -157.9(8) .
O11 C16 C17 C23 19.9(11) .
C23 C17 C18 C19 -1.8(12) .
C16 C17 C18 C19 -178.4(7) .
C17 C18 C19 C21 3.6(12) .
C17 C18 C19 C20 -171.7(7) .
Co4 O13 C20 O14 -2.5(12) .
Co4 O13 C20 C19 -179.9(5) .
Co4 O14 C20 O13 -0.2(12) 2_656
Co4 O14 C20 C19 177.3(5) 2_656
C18 C19 C20 O13 149.4(8) .
C21 C19 C20 O13 -25.6(12) .
C18 C19 C20 O14 -28.2(11) .
C21 C19 C20 O14 156.8(8) .
C18 C19 C21 C22 -2.6(12) .
C20 C19 C21 C22 172.4(8) .
C18 C19 C21 C24 171.8(8) .
C20 C19 C21 C24 -13.2(13) .
C19 C21 C22 C23 0.0(13) .
C24 C21 C22 C23 -174.9(8) .
C18 C17 C23 C22 -0.9(12) .
C16 C17 C23 C22 175.5(8) .
C21 C22 C23 C17 1.9(13) .
C22 C21 C24 C25 125.8(8) .
C19 C21 C24 C25 -48.7(12) .
C22 C21 C24 C30 -46.6(11) .
C19 C21 C24 C30 138.9(8) .
C30 C24 C25 C26 1.7(12) .
C21 C24 C25 C26 -170.7(7) .
C24 C25 C26 C27 -0.2(12) .
C25 C26 C27 C29 -2.0(12) .
C25 C26 C27 C28 175.7(7) .
Co3 O15 C28 O16 24.8(12) 1_546
Co3 O15 C28 C27 -156.5(5) 1_546
Co1 O16 C28 O15 -8.6(13) 2_566
Co1 O16 C28 C27 172.6(5) 2_566
C29 C27 C28 O15 -169.5(7) .
C26 C27 C28 O15 12.7(11) .
C29 C27 C28 O16 9.4(10) .
C26 C27 C28 O16 -168.3(7) .
C26 C27 C29 C30 2.7(12) .
C28 C27 C29 C30 -175.0(7) .
C27 C29 C30 C24 -1.2(13) .
C25 C24 C30 C29 -1.1(12) .
C21 C24 C30 C29 171.6(7) .
C35 N1 C31 C32 1.2(16) .
Co2 N1 C31 C32 -176.3(9) .
N1 C31 C32 C33 0(2) .
C31 C32 C33 C34 -1(2) .
C32 C33 C34 C35 0(2) .
C31 N1 C35 C34 -1.7(16) .
Co2 N1 C35 C34 175.8(10) .
C33 C34 C35 N1 1(2) .
C40 N2 C36 C37 -1.1(17) .
Co4 N2 C36 C37 179.4(10) .
N2 C36 C37 C38 3.6(19) .
C36 C37 C38 C39 -5.7(19) .
C37 C38 C39 C40 5.4(18) .
C36 N2 C40 C39 0.9(16) .
Co4 N2 C40 C39 -179.6(8) .
C38 C39 C40 N2 -3.1(18) .
